data_2017376
loop_
_publ_author_name
'Gonz\'alez Garmendia, M. J.'
'Nacianceno, V. San'
'Seco, J. M.'
'Z\'u\~niga, F. J.'

_publ_section_title
;
 Copper(II) succinate complexes with 1,2-di-4-pyridylethane and
 1,3-di-4-pyridylpropane
;
_journal_coeditor_code FA3201
_journal_issue 11
_journal_name_full 'Acta Crystallographica Section C'
_journal_page_first m436
_journal_page_last m439
_journal_paper_doi 10.1107/S0108270109040566
_journal_volume 65
_journal_year 2009
_chemical_formula_iupac '[Cu2 (C4 H4 O4)2 (C12 H12 N2)]'
_chemical_formula_moiety 'C10 H10 Cu1 N1 O4'
_chemical_formula_sum 'C10 H10 Cu N O4'
_chemical_formula_weight 271.7
_chemical_name_common 'Cooper succinate 1,3-di-4-pyridylethane'
_chemical_name_systematic
;
poly[di-\m~4~-succinato-\m~2~-1,2-di-4-pyridylethane-dicopper(II)]
;
_space_group_IT_number 14
_symmetry_cell_setting monoclinic
_symmetry_space_group_name_Hall '-P 2ybc'
_symmetry_space_group_name_H-M 'P 1 21/c 1'
_cell_angle_alpha 90
_cell_angle_beta 116.55(3)
_cell_angle_gamma 90
_cell_formula_units_Z 4
_cell_length_a 11.342(2)
_cell_length_b 6.4613(10)
_cell_length_c 15.269(4)
_cell_measurement_reflns_used 852
_cell_measurement_temperature 295
_cell_measurement_theta_max 32.5007
_cell_measurement_theta_min 2.7322
_cell_volume 1001.0(4)
_computing_cell_refinement 'CrysAlis RED (Oxford Diffraction, 2007)'
_computing_data_collection 'CrysAlis CCD (Oxford Diffraction, 2007)'
_computing_data_reduction 'CrysAlis RED (Oxford Diffraction, 2007)'
_computing_molecular_graphics 'DIAMOND (Brandenburg & Putz, 2005)'
_computing_publication_material 'JANA2006 (Pet\<r\'i\<cek <i>et al.</i>, 2006)'
_computing_structure_refinement 'JANA2006 (Pet\<r\'i\<cek <i>et al.</i>, 2006)'
_computing_structure_solution 'SIR97 (Altomare <i>et al.</i>, 1999)'
_diffrn_ambient_temperature 295
_diffrn_detector_area_resol_mean 8.3504
_diffrn_measured_fraction_theta_full 0.99
_diffrn_measured_fraction_theta_max 0.96
_diffrn_measurement_device 'four-circle diffractometer'
_diffrn_measurement_device_type 'Make? Model? CCD'
_diffrn_measurement_method \w-scans
_diffrn_radiation_monochromator graphite
_diffrn_radiation_source 'X-ray tube'
_diffrn_radiation_type 'Mo K\a'
_diffrn_radiation_wavelength 0.71073
_diffrn_reflns_av_R_equivalents 0.0927
_diffrn_reflns_av_sigmaI/netI 0.2884
_diffrn_reflns_limit_h_max 15
_diffrn_reflns_limit_h_min -15
_diffrn_reflns_limit_k_max 9
_diffrn_reflns_limit_k_min -9
_diffrn_reflns_limit_l_max 21
_diffrn_reflns_limit_l_min -19
_diffrn_reflns_number 10503
_diffrn_reflns_reduction_process 'CrysAlis RED (Oxford Diffraction, 2007)'
_diffrn_reflns_theta_full 30.00
_diffrn_reflns_theta_max 30.00
_diffrn_reflns_theta_min 2.75
_exptl_absorpt_coefficient_mu 2.178
_exptl_absorpt_correction_T_max 0.9595
_exptl_absorpt_correction_T_min 0.7629
_exptl_absorpt_correction_type integration
_exptl_absorpt_process_details '(JANA2006; Pet\<r\'i\<cek <i>et al.</i>,  2006)'
_exptl_crystal_colour green
_exptl_crystal_density_diffrn 1.8027(6)
_exptl_crystal_density_method 'not measured'
_exptl_crystal_description plate
_exptl_crystal_F_000 552
_exptl_crystal_size_max 0.1565
_exptl_crystal_size_mid 0.155
_exptl_crystal_size_min 0.019
_refine_diff_density_max 1.83
_refine_diff_density_min -0.97
_refine_ls_extinction_method none
_refine_ls_goodness_of_fit_ref 0.99
_refine_ls_hydrogen_treatment constr
_refine_ls_number_constraints 0
_refine_ls_number_parameters 145
_refine_ls_number_reflns 2885
_refine_ls_number_restraints 0
_refine_ls_R_factor_all 0.2113
_refine_ls_R_factor_gt 0.0579
_refine_ls_shift/su_max 0.0496
_refine_ls_shift/su_mean 0.0039
_refine_ls_structure_factor_coef F
_refine_ls_weighting_details 'w = 1/(\s^2^(F)+0.0004F^2^)'
_refine_ls_weighting_scheme sigma
_refine_ls_wR_factor_gt 0.0466
_refine_ls_wR_factor_ref 0.0683
_reflns_number_gt 1225
_reflns_number_total 2885
_reflns_threshold_expression I>2\s(I)
_cod_data_source_file fa3201.cif
_cod_data_source_block I
_cod_original_cell_volume 1000.9(4)
_cod_original_sg_symbol_H-M 'P 21/c'
_cod_original_formula_sum 'C10 H10 Cu1 N1 O4'
_cod_database_code 2017376
_cod_database_fobs_code 2017376

loop_
_symmetry_equiv_pos_site_id
_symmetry_equiv_pos_as_xyz
1 x,y,z
2 -x,y+1/2,-z+1/2
3 -x,-y,-z
4 x,-y+1/2,z+1/2

loop_
_atom_site_type_symbol
_atom_site_label
_atom_site_fract_x
_atom_site_fract_y
_atom_site_fract_z
_atom_site_U_iso_or_equiv
_atom_site_adp_type
_atom_site_calc_flag
_atom_site_refinement_flags
_atom_site_occupancy
_atom_site_disorder_assembly
_atom_site_disorder_group
Cu Cu1 0.11891(8) 0.96724(10) 0.57384(4) 0.0306(3) Uani d . 1 . .
O O1 0.1287(5) 0.7716(6) 0.4796(3) 0.044(2) Uani d . 1 . .
O O2 -0.0709(4) 0.8189(6) 0.3561(2) 0.038(2) Uani d . 1 . .
O O4 0.1921(5) 0.1807(6) 0.5215(2) 0.041(2) Uani d . 1 . .
O O3 -0.0079(5) 0.2322(6) 0.3975(2) 0.040(2) Uani d . 1 . .
N N 0.2913(5) 0.8234(7) 0.6964(3) 0.037(3) Uani d . 1 . .
C C1 0.2759(5) 0.6208(5) 0.7079(3) 0.046(4) Uani d . 1 . .
C C2 0.3480(5) 0.5129(7) 0.7918(3) 0.051(4) Uani d . 1 . .
C C3 0.4470(4) 0.6124(4) 0.8707(4) 0.056(4) Uani d . 1 . .
C C4 0.4674(5) 0.8205(6) 0.8593(3) 0.058(4) Uani d . 1 . .
C C5 0.3884(5) 0.9144(7) 0.7723(3) 0.047(4) Uani d . 1 . .
C C6 0.5272(4) 0.4949(6) 0.9653(2) 0.077(3) Uani d . 1 . .
C C7 0.03924(9) 0.73493(5) 0.39513(6) 0.030(3) Uani d . 1 . .
C C8 0.0729(4) 0.5824(6) 0.33461(19) 0.038(3) Uani d . 1 . .
C C9 0.16814(9) 0.41667(5) 0.39428(4) 0.040(3) Uani d . 1 . .
C C10 0.11519(9) 0.26539(8) 0.443045(7) 0.035(4) Uani d . 1 . .
H H1 0.208593 0.545486 0.652312 0.0549 Uiso d . 1 . .
H H2 0.329897 0.365936 0.796254 0.0617 Uiso d . 1 . .
H H4 0.536943 0.898338 0.912351 0.0693 Uiso d . 1 . .
H H5 0.404963 1.060965 0.765436 0.0565 Uiso d . 1 . .
H H6A 0.53552 0.34987 0.950241 0.0927 Uiso d . 1 . .
H H6B 0.617697 0.547881 0.996004 0.0927 Uiso d . 1 . .
H H8A -0.008101 0.517982 0.285867 0.0456 Uiso d . 1 . .
H H8B 0.109137 0.656966 0.296179 0.0456 Uiso d . 1 . .
H H9A 0.19944 0.34115 0.35304 0.0481 Uiso d . 1 . .
H H9B 0.24855 0.48112 0.44380 0.0481 Uiso d . 1 . .

loop_
_atom_site_aniso_label
_atom_site_aniso_U_11
_atom_site_aniso_U_22
_atom_site_aniso_U_33
_atom_site_aniso_U_12
_atom_site_aniso_U_13
_atom_site_aniso_U_23
_atom_site_aniso_type_symbol
Cu1 0.0350(5) 0.0290(4) 0.0260(3) 0.0021(4) 0.0119(3) 0.0028(3) Cu
O1 0.053(4) 0.040(2) 0.035(2) 0.008(2) 0.016(2) -0.0031(18) O
O2 0.049(4) 0.034(2) 0.033(2) -0.001(2) 0.020(2) -0.0051(16) O
O4 0.040(4) 0.040(3) 0.041(2) 0.001(2) 0.018(2) 0.0073(17) O
O3 0.043(4) 0.034(2) 0.041(2) 0.013(2) 0.016(3) 0.0118(17) O
N 0.044(5) 0.032(3) 0.032(2) 0.005(3) 0.013(3) 0.006(2) N
C1 0.036(6) 0.042(4) 0.047(3) 0.013(4) 0.008(4) 0.000(3) C
C2 0.045(7) 0.035(4) 0.071(4) 0.009(4) 0.024(4) 0.021(3) C
C3 0.038(6) 0.087(5) 0.048(4) 0.019(5) 0.024(4) 0.029(4) C
C4 0.050(7) 0.074(5) 0.032(3) 0.000(5) 0.003(4) 0.006(3) C
C5 0.044(6) 0.047(4) 0.049(3) -0.001(4) 0.019(4) 0.001(3) C
C6 0.055(5) 0.120(3) 0.053(3) 0.021(3) 0.020(3) 0.045(2) C
C7 0.047(5) 0.014(4) 0.033(3) 0.008(3) 0.020(3) 0.008(2) C
C8 0.057(5) 0.035(3) 0.031(3) 0.004(3) 0.028(4) 0.005(2) C
C9 0.051(5) 0.040(4) 0.041(3) 0.002(3) 0.031(3) -0.002(3) C
C10 0.036(6) 0.029(7) 0.047(4) 0.016(6) 0.025(4) -0.004(4) C

loop_
_atom_type_symbol
_atom_type_scat_dispersion_real
_atom_type_scat_dispersion_imag
_atom_type_scat_source
C 0.003 0.002 'International Tables Vol C tables 4.2.6.8 and 6.1.1.4'
H 0.000 0.000 'International Tables Vol C tables 4.2.6.8 and 6.1.1.4'
N 0.006 0.003 'International Tables Vol C tables 4.2.6.8 and 6.1.1.4'
O 0.011 0.006 'International Tables Vol C tables 4.2.6.8 and 6.1.1.4'
Cu 0.320 1.265 'International Tables Vol C tables 4.2.6.8 and 6.1.1.4'

loop_
_geom_angle_atom_site_label_1
_geom_angle_atom_site_label_2
_geom_angle_atom_site_label_3
_geom_angle_site_symmetry_1
_geom_angle_site_symmetry_2
_geom_angle_site_symmetry_3
_geom_angle
_geom_angle_publ_flag
O1 Cu1 O2 . . 3_576 167.08(15) yes
O1 Cu1 O4 . . 1_565 88.93(19) yes
O1 Cu1 O3 . . 3_566 89.57(19) yes
O2 Cu1 O4 3_576 . 1_565 89.86(19) yes
O2 Cu1 O3 3_576 . 3_566 88.83(19) yes
O4 Cu1 O3 1_565 . 3_566 167.50(15) yes
O1 C7 O2 . . . 125.9(3) no
O4 C10 O3 . . . 125.2(3) no
C1 N C5 . . . 115.1(4) no
C1 C2 C3 . . . 119.5(4) no
C2 C3 C4 . . . 117.2(4) no
C2 C3 C6 . . . 120.2(3) no
C4 C3 C6 . . . 122.7(3) no
C3 C4 C5 . . . 118.6(4) no
C7 C8 C9 . . . 113.75(18) no
C8 C9 C10 . . . 115.1(2) no
C3 C6 C6 . . 3_667 113.8(4) no
N C1 H1 . . . 118.0 no
C2 C1 H1 . . . 118.0 no
C1 C2 H2 . . . 120.0 no
C3 C2 H2 . . . 120.0 no
C3 C4 H4 . . . 121.0 no
C5 C4 H4 . . . 121.0 no
C4 C5 H5 . . . 117.0 no
C7 C8 C9 . . . 113.75(18) no
C7 C8 H8A . . . 109.0 no
C7 C8 H8B . . . 109.0 no
C10 C9 H9A . . . 109.0 no
C10 C9 H9B . . . 109.0 no
C8 C9 H9A . . . 109.0 no
C8 C9 H9B . . . 109.0 no
C3 C6 C6 . . 3_667 113.8(2) no
C3 C6 H6A . . . 109.0 no
C3 C6 H6B . . . 109.0 no
C6 C6 H6A 3_667 . . 109.0 no
C6 C6 H6B 3_667 . . 109.0 no

loop_
_geom_bond_atom_site_label_1
_geom_bond_atom_site_label_2
_geom_bond_site_symmetry_1
_geom_bond_site_symmetry_2
_geom_bond_distance
_geom_bond_publ_flag
Cu1 Cu1 . 3_576 2.665(2) yes
Cu1 O1 . . 1.955(4) yes
Cu1 O2 . 3_576 1.967(4) yes
Cu1 O4 . 1_565 1.955(5) yes
Cu1 O3 . 3_566 1.983(5) yes
Cu1 N . . 2.218(4) yes
O1 C7 . . 1.257(3) no
O2 C7 . . 1.243(4) no
O4 C10 . . 1.250(3) no
O3 C10 . . 1.269(5) no
N C1 . . 1.342(6) no
N C5 . . 1.327(6) no
C1 C2 . . 1.364(6) no
C1 H1 . . 0.980 no
C2 C3 . . 1.384(5) no
C2 H2 . . 0.980 no
C3 C4 . . 1.388(5) no
C3 C6 . . 1.522(5) no
C4 C5 . . 1.368(6) no
C4 H4 . . 0.980 no
C5 H5 . . 0.980 no
C6 C6 . 3_667 1.445(7) no
C6 H6A . . 0.980 no
C6 H6B . . 0.980 no
C7 C8 . . 1.512(4) no
C8 C9 . . 1.504(4) no
C8 H8A . . 0.980 no
C8 H8B . . 0.980 no
C9 C10 . . 1.5067(11) no

loop_
_geom_torsion_atom_site_label_1
_geom_torsion_atom_site_label_2
_geom_torsion_atom_site_label_3
_geom_torsion_atom_site_label_4
_geom_torsion_site_symmetry_1
_geom_torsion_site_symmetry_2
_geom_torsion_site_symmetry_3
_geom_torsion_site_symmetry_4
_geom_torsion
_geom_torsion_publ_flag
C7 C8 C9 C10 . . . . 67.6(3) no
